data_2201856
loop_
_publ_author_name
'Baker, Robert J.'
'Bettentrup, Helga'
'Jones, Cameron'

_publ_section_title
;
 (2,6-Diisopropylphenyl)isopropylideneammonium iodide
;
_journal_issue 4
_journal_name_full 'Acta Crystallographica Section E'
_journal_page_first o538
_journal_page_last o539
_journal_paper_doi 10.1107/S1600536803003751
_journal_volume 59
_journal_year 2003
_chemical_formula_iupac 'C15 H24 N 1+, I 1-'
_chemical_formula_moiety 'C15 H24 N 1+, I 1-'
_chemical_formula_sum 'C15 H24 I N'
_chemical_formula_weight 345.25
_chemical_melting_point 414
_chemical_name_systematic
;
(2,6-Diisopropylphenyl)isopropylideneammonium iodide
;
_space_group_IT_number 14
_symmetry_cell_setting monoclinic
_symmetry_space_group_name_Hall '-P 2ybc'
_symmetry_space_group_name_H-M 'P 1 21/c 1'
_atom_sites_solution_hydrogens geom
_atom_sites_solution_primary direct
_atom_sites_solution_secondary difmap
_cell_angle_alpha 90.00
_cell_angle_beta 113.28(3)
_cell_angle_gamma 90.00
_cell_formula_units_Z 4
_cell_length_a 13.426(3)
_cell_length_b 11.128(2)
_cell_length_c 12.211(2)
_cell_measurement_reflns_used 13
_cell_measurement_temperature 293(2)
_cell_measurement_theta_max 25.03
_cell_measurement_theta_min 2.91
_cell_volume 1675.8(7)
_computing_cell_refinement 'DENZO--SMN (Otwinowski & Minor, 1997)'
_computing_data_collection 'COLLECT (Hooft, 2000)'
_computing_data_reduction DENZO--SMN
_computing_molecular_graphics 'ORTEP-3 for Windows (Farrugia, 1997)'
_computing_publication_material SHELXL97
_computing_structure_refinement 'SHELXL97 (Sheldrick, 1997)'
_computing_structure_solution 'SHELXS97 (Sheldrick, 1997)'
_diffrn_ambient_temperature 293(2)
_diffrn_measured_fraction_theta_full 0.984
_diffrn_measured_fraction_theta_max 0.984
_diffrn_measurement_device_type 'Nonius KappaCCD'
_diffrn_measurement_method '\f and \w'
_diffrn_radiation_monochromator graphite
_diffrn_radiation_source 'fine-focus sealed tube'
_diffrn_radiation_type MoK\a
_diffrn_radiation_wavelength 0.71073
_diffrn_reflns_av_R_equivalents 0.0468
_diffrn_reflns_av_sigmaI/netI 0.0523
_diffrn_reflns_limit_h_max 15
_diffrn_reflns_limit_h_min -15
_diffrn_reflns_limit_k_max 13
_diffrn_reflns_limit_k_min -13
_diffrn_reflns_limit_l_max 13
_diffrn_reflns_limit_l_min -14
_diffrn_reflns_number 8952
_diffrn_reflns_theta_full 25.09
_diffrn_reflns_theta_max 25.09
_diffrn_reflns_theta_min 3.30
_diffrn_standards_number 0
_exptl_absorpt_coefficient_mu 1.894
_exptl_absorpt_correction_T_max 0.598
_exptl_absorpt_correction_T_min 0.594
_exptl_absorpt_correction_type multi-scan
_exptl_absorpt_process_details '(SORTAV; Blessing, 1995)'
_exptl_crystal_colour colourless
_exptl_crystal_density_diffrn 1.368
_exptl_crystal_density_method 'not measured'
_exptl_crystal_description block
_exptl_crystal_F_000 696
_exptl_crystal_size_max 0.10
_exptl_crystal_size_mid 0.10
_exptl_crystal_size_min 0.10
_refine_diff_density_max 0.687
_refine_diff_density_min -0.861
_refine_ls_extinction_method none
_refine_ls_goodness_of_fit_ref 1.073
_refine_ls_hydrogen_treatment mixed
_refine_ls_matrix_type full
_refine_ls_number_parameters 164
_refine_ls_number_reflns 2944
_refine_ls_number_restraints 1
_refine_ls_restrained_S_all 1.073
_refine_ls_R_factor_all 0.0720
_refine_ls_R_factor_gt 0.0471
_refine_ls_shift/su_max 0.001
_refine_ls_shift/su_mean 0.000
_refine_ls_structure_factor_coef Fsqd
_refine_ls_weighting_details 'calc w = 1/[\s^2^(Fo^2^)+(0.0144P)^2^+2.3024P] where P = (Fo^2^+2Fc^2^)/3'
_refine_ls_weighting_scheme calc
_refine_ls_wR_factor_gt 0.0895
_refine_ls_wR_factor_ref 0.0988
_reflns_number_gt 2159
_reflns_number_total 2944
_reflns_threshold_expression I>2\s(I)
_cod_data_source_file cf6239.cif
_cod_data_source_block I
_cod_depositor_comments
;
The following automatic conversions were performed:
'_geom_bond_publ_flag' value 'Yes' changed to 'yes' according to
'/home/saulius/struct/CIF-dictionaries/cif_core.dic' dictionary named
'cif_core.dic' version 2.4.1 from 2010-06-29 (7
times).

'_geom_bond_publ_flag' value 'No' changed to 'no' according to
'/home/saulius/struct/CIF-dictionaries/cif_core.dic' dictionary named
'cif_core.dic' version 2.4.1 from 2010-06-29 (33 times).

Automatic conversion script
Id: cif_fix_enum 1527 2010-12-29 10:47:43Z saulius 

The following automatic conversions were performed:

'_geom_bond_publ_flag' value 'Yes' changed to 'yes' according to
/home/saulius/struct/CIF-dictionaries/cif_core.dic dictionary named
'cif_core.dic' version 2.4.1 from 2010-06-29 (7
times).

'_geom_bond_publ_flag' value 'No' changed to 'no' according
to /home/saulius/struct/CIF-dictionaries/cif_core.dic dictionary
named 'cif_core.dic' version 2.4.1 from 2010-06-29 (33
times).

'_geom_angle_publ_flag' value 'Yes' changed to 'yes'
according to /home/saulius/struct/CIF-dictionaries/cif_core.dic
dictionary named 'cif_core.dic' version 2.4.1 from 2010-06-29 (7
times).

'_geom_angle_publ_flag' value 'No' changed to 'no' according
to /home/saulius/struct/CIF-dictionaries/cif_core.dic dictionary
named 'cif_core.dic' version 2.4.1 from 2010-06-29 (65
times).

'_geom_torsion_publ_flag' value 'No' changed to 'no'
according to /home/saulius/struct/CIF-dictionaries/cif_core.dic
dictionary named 'cif_core.dic' version 2.4.1 from 2010-06-29 (26
times).

Automatic conversion script
Id: cif_fix_values 1715 2011-07-08 13:25:40Z adriana 
;
_cod_original_cell_volume 1675.8(6)
_cod_original_sg_symbol_H-M 'P 21/c'
_cod_database_code 2201856
_cod_database_fobs_code 2201856

loop_
_symmetry_equiv_pos_as_xyz
'x, y, z'
'-x, y+1/2, -z+1/2'
'-x, -y, -z'
'x, -y-1/2, z-1/2'

loop_
_atom_site_label
_atom_site_fract_x
_atom_site_fract_y
_atom_site_fract_z
_atom_site_U_iso_or_equiv
_atom_site_adp_type
_atom_site_calc_flag
_atom_site_refinement_flags
_atom_site_occupancy
_atom_site_disorder_assembly
_atom_site_disorder_group
_atom_site_type_symbol
I1 0.55094(3) 1.23878(3) -0.00119(3) 0.07754(18) Uani d . 1 . . I
N1 0.6692(3) 1.0746(3) 0.2550(3) 0.0470(9) Uani d D 1 . . N
C1 0.7855(3) 1.0650(4) 0.2924(4) 0.0443(10) Uani d . 1 . . C
C2 0.8507(4) 1.1594(4) 0.3563(4) 0.0514(11) Uani d . 1 . . C
C3 0.9608(4) 1.1489(5) 0.3854(4) 0.0620(13) Uani d . 1 . . C
H3 1.0066 1.2106 0.4275 0.074 Uiso calc R 1 . . H
C4 1.0044(4) 1.0500(5) 0.3539(5) 0.0654(13) Uani d . 1 . . C
H4 1.0790 1.0446 0.3762 0.078 Uiso calc R 1 . . H
C5 0.9375(4) 0.9582(4) 0.2889(4) 0.0598(12) Uani d . 1 . . C
H5 0.9675 0.8919 0.2668 0.072 Uiso calc R 1 . . H
C6 0.8263(4) 0.9638(4) 0.2564(4) 0.0497(11) Uani d . 1 . . C
C7 0.8049(4) 1.2707(4) 0.3931(5) 0.0614(12) Uani d . 1 . . C
H7 0.7283 1.2551 0.3757 0.074 Uiso calc R 1 . . H
C8 0.8617(6) 1.2955(6) 0.5263(5) 0.098(2) Uani d . 1 . . C
H8A 0.8565 1.2259 0.5701 0.147 Uiso calc R 1 . . H
H8B 0.8278 1.3626 0.5471 0.147 Uiso calc R 1 . . H
H8C 0.9367 1.3135 0.5455 0.147 Uiso calc R 1 . . H
C9 0.8103(6) 1.3794(5) 0.3198(6) 0.100(2) Uani d . 1 . . C
H9A 0.8848 1.4001 0.3391 0.150 Uiso calc R 1 . . H
H9B 0.7739 1.4461 0.3377 0.150 Uiso calc R 1 . . H
H9C 0.7758 1.3605 0.2365 0.150 Uiso calc R 1 . . H
C10 0.7547(4) 0.8635(4) 0.1819(4) 0.0598(12) Uani d . 1 . . C
H10 0.6802 0.8801 0.1731 0.072 Uiso calc R 1 . . H
C11 0.7561(5) 0.8635(6) 0.0577(5) 0.0890(18) Uani d . 1 . . C
H11A 0.7307 0.9397 0.0202 0.133 Uiso calc R 1 . . H
H11B 0.7097 0.8007 0.0109 0.133 Uiso calc R 1 . . H
H11C 0.8288 0.8500 0.0639 0.133 Uiso calc R 1 . . H
C12 0.7870(6) 0.7405(5) 0.2418(6) 0.0951(19) Uani d . 1 . . C
H12A 0.8590 0.7208 0.2491 0.143 Uiso calc R 1 . . H
H12B 0.7371 0.6806 0.1943 0.143 Uiso calc R 1 . . H
H12C 0.7851 0.7430 0.3196 0.143 Uiso calc R 1 . . H
C13 0.6107(4) 1.0251(4) 0.3035(4) 0.0528(11) Uani d . 1 . . C
C14 0.6601(5) 0.9573(5) 0.4152(5) 0.0839(17) Uani d . 1 . . C
H14A 0.7355 0.9442 0.4325 0.126 Uiso calc R 1 . . H
H14B 0.6241 0.8814 0.4072 0.126 Uiso calc R 1 . . H
H14C 0.6531 1.0022 0.4789 0.126 Uiso calc R 1 . . H
C15 0.4912(4) 1.0351(5) 0.2462(5) 0.0731(15) Uani d . 1 . . C
H15A 0.4714 1.0903 0.1806 0.110 Uiso calc R 1 . . H
H15B 0.4640 1.0638 0.3033 0.110 Uiso calc R 1 . . H
H15C 0.4605 0.9576 0.2175 0.110 Uiso calc R 1 . . H
H1 0.633(3) 1.105(3) 0.185(2) 0.047(12) Uiso d D 1 . . H

loop_
_atom_site_aniso_label
_atom_site_aniso_U_11
_atom_site_aniso_U_22
_atom_site_aniso_U_33
_atom_site_aniso_U_12
_atom_site_aniso_U_13
_atom_site_aniso_U_23
I1 0.0681(3) 0.0936(3) 0.0689(3) 0.0096(2) 0.02507(19) 0.0192(2)
N1 0.040(2) 0.049(2) 0.049(2) 0.0042(17) 0.0151(19) 0.0050(18)
C1 0.035(2) 0.049(2) 0.048(2) 0.0044(19) 0.0151(19) 0.009(2)
C2 0.051(3) 0.054(3) 0.050(3) -0.001(2) 0.021(2) 0.001(2)
C3 0.050(3) 0.067(3) 0.067(3) -0.014(2) 0.021(3) -0.010(3)
C4 0.039(3) 0.085(4) 0.072(3) 0.002(3) 0.022(3) 0.004(3)
C5 0.053(3) 0.064(3) 0.067(3) 0.011(2) 0.029(3) 0.006(3)
C6 0.046(3) 0.054(3) 0.053(3) 0.005(2) 0.023(2) 0.009(2)
C7 0.059(3) 0.057(3) 0.070(3) -0.006(2) 0.027(3) -0.008(2)
C8 0.109(5) 0.099(4) 0.077(4) 0.020(4) 0.028(4) -0.016(3)
C9 0.138(6) 0.067(4) 0.106(5) 0.019(4) 0.061(5) 0.013(3)
C10 0.058(3) 0.052(3) 0.073(3) 0.001(2) 0.029(3) -0.007(2)
C11 0.094(5) 0.094(4) 0.077(4) -0.022(3) 0.032(3) -0.024(3)
C12 0.109(5) 0.063(4) 0.107(5) -0.006(3) 0.036(4) -0.003(3)
C13 0.044(3) 0.046(2) 0.070(3) 0.000(2) 0.023(2) -0.007(2)
C14 0.074(4) 0.090(4) 0.099(4) 0.013(3) 0.046(3) 0.036(4)
C15 0.048(3) 0.085(4) 0.086(4) -0.010(3) 0.025(3) -0.021(3)

loop_
_atom_type_symbol
_atom_type_description
_atom_type_scat_dispersion_real
_atom_type_scat_dispersion_imag
_atom_type_scat_source
C C 0.0033 0.0016 'International Tables Vol C Tables 4.2.6.8 and 6.1.1.4'
H H 0.0000 0.0000 'International Tables Vol C Tables 4.2.6.8 and 6.1.1.4'
N N 0.0061 0.0033 'International Tables Vol C Tables 4.2.6.8 and 6.1.1.4'
I I -0.4742 1.8119 'International Tables Vol C Tables 4.2.6.8 and 6.1.1.4'

loop_
_geom_angle_atom_site_label_1
_geom_angle_atom_site_label_2
_geom_angle_atom_site_label_3
_geom_angle
_geom_angle_publ_flag
C13 N1 C1 127.2(4) yes
C13 N1 H1 115(3) yes
C1 N1 H1 117(3) yes
C2 C1 C6 123.1(4) no
C2 C1 N1 118.8(4) yes
C6 C1 N1 118.0(4) yes
C3 C2 C1 116.8(4) no
C3 C2 C7 120.5(4) no
C1 C2 C7 122.7(4) no
C4 C3 C2 121.9(4) no
C4 C3 H3 119.1 no
C2 C3 H3 119.1 no
C3 C4 C5 120.1(5) no
C3 C4 H4 120.0 no
C5 C4 H4 120.0 no
C4 C5 C6 120.8(5) no
C4 C5 H5 119.6 no
C6 C5 H5 119.6 no
C5 C6 C1 117.3(4) no
C5 C6 C10 119.6(4) no
C1 C6 C10 123.1(4) no
C9 C7 C8 111.3(5) no
C9 C7 C2 110.7(4) no
C8 C7 C2 111.8(4) no
C9 C7 H7 107.6 no
C8 C7 H7 107.6 no
C2 C7 H7 107.6 no
C7 C8 H8A 109.5 no
C7 C8 H8B 109.5 no
H8A C8 H8B 109.5 no
C7 C8 H8C 109.5 no
H8A C8 H8C 109.5 no
H8B C8 H8C 109.5 no
C7 C9 H9A 109.5 no
C7 C9 H9B 109.5 no
H9A C9 H9B 109.5 no
C7 C9 H9C 109.5 no
H9A C9 H9C 109.5 no
H9B C9 H9C 109.5 no
C6 C10 C11 110.0(4) no
C6 C10 C12 112.2(4) no
C11 C10 C12 111.2(5) no
C6 C10 H10 107.7 no
C11 C10 H10 107.7 no
C12 C10 H10 107.7 no
C10 C11 H11A 109.5 no
C10 C11 H11B 109.5 no
H11A C11 H11B 109.5 no
C10 C11 H11C 109.5 no
H11A C11 H11C 109.5 no
H11B C11 H11C 109.5 no
C10 C12 H12A 109.5 no
C10 C12 H12B 109.5 no
H12A C12 H12B 109.5 no
C10 C12 H12C 109.5 no
H12A C12 H12C 109.5 no
H12B C12 H12C 109.5 no
N1 C13 C14 121.1(4) yes
N1 C13 C15 119.8(4) yes
C14 C13 C15 119.1(5) no
C13 C14 H14A 109.5 no
C13 C14 H14B 109.5 no
H14A C14 H14B 109.5 no
C13 C14 H14C 109.5 no
H14A C14 H14C 109.5 no
H14B C14 H14C 109.5 no
C13 C15 H15A 109.5 no
C13 C15 H15B 109.5 no
H15A C15 H15B 109.5 no
C13 C15 H15C 109.5 no
H15A C15 H15C 109.5 no
H15B C15 H15C 109.5 no

loop_
_geom_bond_atom_site_label_1
_geom_bond_atom_site_label_2
_geom_bond_site_symmetry_2
_geom_bond_distance
_geom_bond_publ_flag
N1 C13 . 1.281(5) yes
N1 C1 . 1.447(5) yes
N1 H1 . 0.870(19) yes
C1 C2 . 1.392(6) no
C1 C6 . 1.398(6) no
C2 C3 . 1.383(6) no
C2 C7 . 1.527(6) yes
C3 C4 . 1.370(7) no
C3 H3 . 0.930 no
C4 C5 . 1.385(7) no
C4 H4 . 0.930 no
C5 C6 . 1.385(6) no
C5 H5 . 0.930 no
C6 C10 . 1.518(6) yes
C7 C9 . 1.523(7) no
C7 C8 . 1.524(7) no
C7 H7 . 0.980 no
C8 H8A . 0.960 no
C8 H8B . 0.960 no
C8 H8C . 0.960 no
C9 H9A . 0.960 no
C9 H9B . 0.960 no
C9 H9C . 0.960 no
C10 C11 . 1.524(7) no
C10 C12 . 1.532(7) no
C10 H10 . 0.980 no
C11 H11A . 0.960 no
C11 H11B . 0.960 no
C11 H11C . 0.960 no
C12 H12A . 0.960 no
C12 H12B . 0.960 no
C12 H12C . 0.960 no
C13 C14 . 1.467(7) yes
C13 C15 . 1.480(6) yes
C14 H14A . 0.960 no
C14 H14B . 0.960 no
C14 H14C . 0.960 no
C15 H15A . 0.960 no
C15 H15B . 0.960 no
C15 H15C . 0.960 no

loop_
_geom_torsion_atom_site_label_1
_geom_torsion_atom_site_label_2
_geom_torsion_atom_site_label_3
_geom_torsion_atom_site_label_4
_geom_torsion
_geom_torsion_publ_flag
C13 N1 C1 C2 -101.5(5) no
C13 N1 C1 C6 82.2(6) no
C6 C1 C2 C3 -0.9(6) no
N1 C1 C2 C3 -177.0(4) no
C6 C1 C2 C7 178.7(4) no
N1 C1 C2 C7 2.6(6) no
C1 C2 C3 C4 -0.5(7) no
C7 C2 C3 C4 179.9(5) no
C2 C3 C4 C5 1.4(8) no
C3 C4 C5 C6 -1.0(7) no
C4 C5 C6 C1 -0.4(7) no
C4 C5 C6 C10 178.2(4) no
C2 C1 C6 C5 1.3(6) no
N1 C1 C6 C5 177.5(4) no
C2 C1 C6 C10 -177.1(4) no
N1 C1 C6 C10 -1.0(6) no
C3 C2 C7 C9 71.5(6) no
C1 C2 C7 C9 -108.1(5) no
C3 C2 C7 C8 -53.1(6) no
C1 C2 C7 C8 127.2(5) no
C5 C6 C10 C11 -67.0(6) no
C1 C6 C10 C11 111.4(5) no
C5 C6 C10 C12 57.4(6) no
C1 C6 C10 C12 -124.2(5) no
C1 N1 C13 C14 5.5(7) no
C1 N1 C13 C15 -174.0(4) no

loop_
_cod_related_entry_id
_cod_related_entry_database
_cod_related_entry_code
1 ChemSpider 21131886
